data_2015324
loop_
_publ_author_name
'Zherlitsyna, Larissa'
'Auner, Norbert'
'Bolte, Michael'

_publ_section_title
;Bis(\m~6~-<i>cis</i>-2,4,6,8,10,12,14,16-octamethylcyclooctasiloxane-2,4,6,8,10,12,14,16-octolato)octakis[(dimethylformamide)copper(II)]
 dimethylformamide solvate enclosing a pyrazine molecule
;
_journal_coeditor_code SK3009
_journal_issue 5
_journal_name_full 'Acta Crystallographica Section C'
_journal_page_first m199
_journal_page_last m200
_journal_paper_doi 10.1107/S0108270106008924
_journal_volume 62
_journal_year 2006
_chemical_formula_iupac '[Cu8 (C8 H24 O2 Si)2 (C3 H7 N O)8] , C4 H4 N2, C3 H7 N O'
_chemical_formula_moiety 'C40 H104 Cu8 N8 O40 Si16 , C4 H4 N2 , C3 H7 N O'
_chemical_formula_sum 'C47 H115 Cu8 N11 O41 Si16'
_chemical_formula_weight 2448.26
_chemical_name_systematic
;
Bis(\m~6~-cis-2,4,6,8,10,12,14,16-octamethylcyclooctasiloxane-
2,4,6,8,10,12,14,16-octolato)octakis[(dimethylformamide)copper(II)]
dimethylformamide pyrazine solvate
;
_space_group_IT_number 14
_symmetry_cell_setting monoclinic
_symmetry_space_group_name_Hall '-P 2yn'
_symmetry_space_group_name_H-M 'P 1 21/n 1'
_atom_sites_solution_hydrogens geom
_atom_sites_solution_primary direct
_atom_sites_solution_secondary difmap
_audit_creation_method SHELXL97
_cell_angle_alpha 90.00
_cell_angle_beta 110.679(7)
_cell_angle_gamma 90.00
_cell_formula_units_Z 2
_cell_length_a 16.9402(16)
_cell_length_b 18.6388(18)
_cell_length_c 17.2684(16)
_cell_measurement_reflns_used 20012
_cell_measurement_temperature 173(2)
_cell_measurement_theta_max 25.8
_cell_measurement_theta_min 3.5
_cell_volume 5101.1(9)
_computing_cell_refinement X-AREA
_computing_data_collection 'X-AREA (Stoe & Cie, 2001)'
_computing_data_reduction X-AREA
_computing_molecular_graphics 'XP in SHELXTL-Plus (Sheldrick, 1991)'
_computing_publication_material 'SHELXL97 and PLATON (Spek, 2003)'
_computing_structure_refinement 'SHELXL97 (Sheldrick, 1997)'
_computing_structure_solution 'SHELXS97 (Sheldrick, 1990)'
_diffrn_ambient_temperature 173(2)
_diffrn_measured_fraction_theta_full 0.967
_diffrn_measured_fraction_theta_max 0.954
_diffrn_measurement_device_type 'Stoe IPDS-II two-circle'
_diffrn_measurement_method \w
_diffrn_radiation_monochromator graphite
_diffrn_radiation_source 'fine-focus sealed tube'
_diffrn_radiation_type MoK\a
_diffrn_radiation_wavelength 0.71073
_diffrn_reflns_av_R_equivalents 0.0844
_diffrn_reflns_av_sigmaI/netI 0.1325
_diffrn_reflns_limit_h_max 20
_diffrn_reflns_limit_h_min -20
_diffrn_reflns_limit_k_max 22
_diffrn_reflns_limit_k_min -22
_diffrn_reflns_limit_l_max 21
_diffrn_reflns_limit_l_min -21
_diffrn_reflns_number 39433
_diffrn_reflns_theta_full 25.00
_diffrn_reflns_theta_max 25.82
_diffrn_reflns_theta_min 3.58
_diffrn_standards_decay_% 0
_diffrn_standards_interval_time 0
_diffrn_standards_number 0
_exptl_absorpt_coefficient_mu 1.904
_exptl_absorpt_correction_T_max 0.7256
_exptl_absorpt_correction_T_min 0.6794
_exptl_absorpt_correction_type multi-scan
_exptl_absorpt_process_details '(MULABS; Spek, 2003; Blessing, 1995)'
_exptl_crystal_colour 'light green'
_exptl_crystal_density_diffrn 1.594
_exptl_crystal_density_method 'not measured'
_exptl_crystal_description block
_exptl_crystal_F_000 2516
_exptl_crystal_size_max 0.22
_exptl_crystal_size_mid 0.20
_exptl_crystal_size_min 0.18
_refine_diff_density_max 0.663
_refine_diff_density_min -0.448
_refine_ls_extinction_method none
_refine_ls_goodness_of_fit_ref 0.743
_refine_ls_hydrogen_treatment constr
_refine_ls_matrix_type full
_refine_ls_number_parameters 573
_refine_ls_number_reflns 9372
_refine_ls_number_restraints 0
_refine_ls_restrained_S_all 0.743
_refine_ls_R_factor_all 0.0866
_refine_ls_R_factor_gt 0.0387
_refine_ls_shift/su_max 0.004
_refine_ls_shift/su_mean 0.000
_refine_ls_structure_factor_coef Fsqd
_refine_ls_weighting_details 'calc w = 1/[\s^2^(Fo^2^)+(0.0111P)^2^] where P=(Fo^2^+2Fc^2^)/3'
_refine_ls_weighting_scheme calc
_refine_ls_wR_factor_gt 0.0613
_refine_ls_wR_factor_ref 0.0688
_reflns_number_gt 5221
_reflns_number_total 9372
_reflns_threshold_expression I>2\s(I)
_cod_data_source_file sk3009.cif
_cod_data_source_block I
_cod_depositor_comments
;
The following automatic conversions were performed:
'_symmetry_cell_setting' value 'Monoclinic' changed to 'monoclinic'
according to '/home/saulius/struct/CIF-dictionaries/cif_core.dic'
dictionary named 'cif_core.dic' version 2.4.1 from 2010-06-29.

Automatic conversion script
Id: cif_fix_enum 1527 2010-12-29 10:47:43Z saulius 

The following automatic conversions were performed:

'_symmetry_cell_setting' value 'Monoclinic' changed to 'monoclinic'
according to /home/saulius/struct/CIF-dictionaries/cif_core.dic
dictionary named 'cif_core.dic' version 2.4.1 from 2010-06-29.

Automatic conversion script
Id: cif_fix_values 1715 2011-07-08 13:25:40Z adriana 
;
_cod_original_sg_symbol_H-M 'P 21/n'
_cod_database_code 2015324
_cod_database_fobs_code 2015324

loop_
_symmetry_equiv_pos_as_xyz
'x, y, z'
'-x+1/2, y+1/2, -z+1/2'
'-x, -y, -z'
'x-1/2, -y-1/2, z-1/2'

loop_
_atom_site_type_symbol
_atom_site_label
_atom_site_fract_x
_atom_site_fract_y
_atom_site_fract_z
_atom_site_U_iso_or_equiv
_atom_site_adp_type
_atom_site_calc_flag
_atom_site_refinement_flags
_atom_site_occupancy
Cu Cu1 0.61832(3) 0.58601(3) 0.68719(4) 0.02475(13) Uani d . 1
Cu Cu2 0.45876(4) 0.54479(3) 0.70145(4) 0.02500(14) Uani d . 1
Cu Cu3 0.31675(4) 0.47343(3) 0.59180(4) 0.02674(14) Uani d . 1
Cu Cu4 0.29044(4) 0.42052(3) 0.43051(4) 0.02570(14) Uani d . 1
Si Si1 0.74894(8) 0.45479(7) 0.70793(9) 0.0270(3) Uani d . 1
C C1 0.8515(3) 0.4746(3) 0.7893(3) 0.0382(13) Uani d . 1
H H1A 0.8781 0.4298 0.8152 0.057 Uiso calc R 1
H H1B 0.8427 0.5058 0.8312 0.057 Uiso calc R 1
H H1C 0.8882 0.4990 0.7646 0.057 Uiso calc R 1
O O1 0.6873(2) 0.41277(17) 0.7468(2) 0.0312(8) Uani d . 1
O O11 0.70293(19) 0.52759(15) 0.6640(2) 0.0268(7) Uani d . 1
Si Si2 0.61954(8) 0.43980(7) 0.78820(9) 0.0279(3) Uani d . 1
C C2 0.6729(4) 0.4518(3) 0.8994(4) 0.0420(13) Uani d . 1
H H2A 0.6988 0.4063 0.9242 0.063 Uiso calc R 1
H H2B 0.6319 0.4669 0.9243 0.063 Uiso calc R 1
H H2C 0.7168 0.4885 0.9093 0.063 Uiso calc R 1
O O2 0.5479(2) 0.37751(17) 0.7724(2) 0.0347(9) Uani d . 1
O O21 0.57591(19) 0.51298(15) 0.7441(2) 0.0267(8) Uani d . 1
Si Si3 0.44505(9) 0.37552(7) 0.73938(9) 0.0273(3) Uani d . 1
C C3 0.4120(4) 0.3537(3) 0.8286(4) 0.0420(14) Uani d . 1
H H3A 0.4368 0.3077 0.8527 0.063 Uiso calc R 1
H H3B 0.3504 0.3504 0.8096 0.063 Uiso calc R 1
H H3C 0.4315 0.3915 0.8705 0.063 Uiso calc R 1
O O3 0.4139(2) 0.31078(16) 0.6723(2) 0.0347(8) Uani d . 1
O O31 0.40607(19) 0.45069(16) 0.6977(2) 0.0281(7) Uani d . 1
Si Si4 0.34807(9) 0.30198(7) 0.57851(9) 0.0285(3) Uani d . 1
C C4 0.2652(4) 0.2386(3) 0.5796(5) 0.0536(17) Uani d . 1
H H4A 0.2911 0.1928 0.6032 0.080 Uiso calc R 1
H H4B 0.2260 0.2309 0.5230 0.080 Uiso calc R 1
H H4C 0.2345 0.2583 0.6134 0.080 Uiso calc R 1
O O4 0.4000(2) 0.26760(17) 0.5242(2) 0.0341(9) Uani d . 1
O O41 0.3087(2) 0.37897(16) 0.5401(2) 0.0293(8) Uani d . 1
Si Si5 0.39066(9) 0.27406(6) 0.42748(9) 0.0267(3) Uani d . 1
C C5 0.3174(3) 0.2040(3) 0.3677(4) 0.0426(14) Uani d . 1
H H5A 0.3393 0.1566 0.3896 0.064 Uiso calc R 1
H H5B 0.3119 0.2071 0.3094 0.064 Uiso calc R 1
H H5C 0.2619 0.2111 0.3725 0.064 Uiso calc R 1
O O5 0.4841(2) 0.26220(16) 0.4209(2) 0.0303(8) Uani d . 1
O O51 0.35746(19) 0.35323(15) 0.3940(2) 0.0269(8) Uani d . 1
Si Si6 0.52381(9) 0.28975(7) 0.35316(9) 0.0282(3) Uani d . 1
C C6 0.5001(4) 0.2226(3) 0.2700(4) 0.0409(14) Uani d . 1
H H6A 0.5236 0.1761 0.2935 0.061 Uiso calc R 1
H H6B 0.5252 0.2376 0.2294 0.061 Uiso calc R 1
H H6C 0.4388 0.2182 0.2427 0.061 Uiso calc R 1
O O6 0.6260(2) 0.29511(16) 0.3997(2) 0.0311(8) Uani d . 1
O O61 0.4872(2) 0.36741(15) 0.3195(2) 0.0273(7) Uani d . 1
Si Si7 0.69851(8) 0.35213(7) 0.39817(9) 0.0275(3) Uani d . 1
C C7 0.7528(4) 0.3141(3) 0.3316(4) 0.0438(14) Uani d . 1
H H7A 0.7775 0.2676 0.3538 0.066 Uiso calc R 1
H H7B 0.7976 0.3469 0.3304 0.066 Uiso calc R 1
H H7C 0.7122 0.3077 0.2753 0.066 Uiso calc R 1
O O7 0.7651(2) 0.36052(17) 0.4918(2) 0.0312(8) Uani d . 1
O O71 0.65712(19) 0.42832(16) 0.3644(2) 0.0277(7) Uani d . 1
Si Si8 0.79477(8) 0.42484(7) 0.56099(9) 0.0283(3) Uani d . 1
C C8 0.9120(3) 0.4305(3) 0.6004(4) 0.0394(13) Uani d . 1
H H8A 0.9359 0.3843 0.6246 0.059 Uiso calc R 1
H H8B 0.9306 0.4680 0.6428 0.059 Uiso calc R 1
H H8C 0.9312 0.4421 0.5547 0.059 Uiso calc R 1
O O8 0.7646(2) 0.40367(16) 0.6376(2) 0.0300(8) Uani d . 1
O O81 0.7529(2) 0.49986(16) 0.5205(2) 0.0307(8) Uani d . 1
O O101 0.7082(2) 0.63818(18) 0.8033(2) 0.0407(9) Uani d . 1
C C101 0.7708(3) 0.6642(3) 0.7925(4) 0.0366(13) Uani d . 1
H H101 0.7772 0.6553 0.7408 0.044 Uiso calc R 1
N N101 0.8289(3) 0.7029(2) 0.8466(3) 0.0371(11) Uani d . 1
C C102 0.8231(4) 0.7203(4) 0.9262(5) 0.075(2) Uani d . 1
H H10A 0.7856 0.7616 0.9202 0.112 Uiso calc R 1
H H10B 0.8793 0.7321 0.9656 0.112 Uiso calc R 1
H H10C 0.8004 0.6790 0.9468 0.112 Uiso calc R 1
C C103 0.8955(4) 0.7381(3) 0.8256(5) 0.0575(18) Uani d . 1
H H10D 0.8946 0.7207 0.7717 0.086 Uiso calc R 1
H H10E 0.9504 0.7272 0.8680 0.086 Uiso calc R 1
H H10F 0.8863 0.7901 0.8229 0.086 Uiso calc R 1
O O201 0.4537(2) 0.5863(2) 0.8260(2) 0.0455(9) Uani d . 1
C C201 0.5187(4) 0.6185(3) 0.8639(3) 0.0377(13) Uani d . 1
H H201 0.5675 0.6065 0.8514 0.045 Uiso calc R 1
N N201 0.5276(3) 0.6690(2) 0.9209(3) 0.0411(11) Uani d . 1
C C202 0.4545(4) 0.6934(4) 0.9384(5) 0.068(2) Uani d . 1
H H20A 0.4058 0.6635 0.9084 0.101 Uiso calc R 1
H H20B 0.4425 0.7434 0.9208 0.101 Uiso calc R 1
H H20C 0.4659 0.6899 0.9980 0.101 Uiso calc R 1
C C203 0.6070(4) 0.7041(4) 0.9607(4) 0.0582(18) Uani d . 1
H H20D 0.6250 0.6971 1.0206 0.087 Uiso calc R 1
H H20E 0.6009 0.7556 0.9482 0.087 Uiso calc R 1
H H20F 0.6493 0.6838 0.9403 0.087 Uiso calc R 1
O O301 0.2101(3) 0.4628(2) 0.6551(3) 0.0566(11) Uani d . 1
C C301 0.2419(4) 0.4876(3) 0.7256(4) 0.0475(16) Uani d . 1
H H301 0.2887 0.5190 0.7359 0.057 Uiso calc R 1
N N301 0.2161(3) 0.4739(3) 0.7882(3) 0.0540(14) Uani d . 1
C C302 0.1487(5) 0.4250(5) 0.7797(6) 0.092(3) Uani d . 1
H H30A 0.1172 0.4164 0.7208 0.138 Uiso calc R 1
H H30B 0.1108 0.4454 0.8056 0.138 Uiso calc R 1
H H30C 0.1717 0.3795 0.8067 0.138 Uiso calc R 1
C C303 0.2584(5) 0.5034(4) 0.8683(5) 0.076(2) Uani d . 1
H H30D 0.3125 0.5237 0.8708 0.114 Uiso calc R 1
H H30E 0.2682 0.4655 0.9101 0.114 Uiso calc R 1
H H30F 0.2234 0.5411 0.8793 0.114 Uiso calc R 1
O O401 0.1560(2) 0.3710(2) 0.3667(3) 0.0464(10) Uani d . 1
C C401 0.1138(3) 0.3777(3) 0.4103(4) 0.0448(15) Uani d . 1
H H401 0.1427 0.3847 0.4679 0.054 Uiso calc R 1
N N401 0.0290(3) 0.3760(3) 0.3827(3) 0.0493(13) Uani d . 1
C C402 -0.0181(4) 0.3672(5) 0.2946(5) 0.075(2) Uani d . 1
H H40A 0.0213 0.3637 0.2647 0.112 Uiso calc R 1
H H40B -0.0553 0.4086 0.2741 0.112 Uiso calc R 1
H H40C -0.0521 0.3234 0.2856 0.112 Uiso calc R 1
C C403 -0.0165(4) 0.3885(4) 0.4370(5) 0.066(2) Uani d . 1
H H40D 0.0233 0.3930 0.4939 0.100 Uiso calc R 1
H H40E -0.0547 0.3482 0.4334 0.100 Uiso calc R 1
H H40F -0.0492 0.4328 0.4208 0.100 Uiso calc R 1
N N91 0.4476(3) 0.4976(2) 0.5457(3) 0.0432(12) Uani d . 1
C C92 0.4465(3) 0.5524(3) 0.4952(3) 0.0339(12) Uani d . 1
H H92 0.4087 0.5911 0.4910 0.041 Uiso calc R 1
C C93 0.4967(3) 0.5546(3) 0.4507(3) 0.0311(12) Uani d . 1
H H93 0.4929 0.5944 0.4153 0.037 Uiso calc R 1
O O1L 0.0819(13) 0.5343(18) 0.9088(15) 0.229(12) Uani d P 0.50
C C1L 0.0413(18) 0.5546(19) 0.9504(19) 0.155(13) Uani d P 0.50
H H1L 0.0332 0.6048 0.9543 0.186 Uiso calc PR 0.50
N N1L 0.0000 0.5000 1.0000 0.218(15) Uani d S 1
C C2L 0.0427(10) 0.4476(9) 0.9813(11) 0.209(9) Uani d . 1
H H2LA 0.0306 0.4027 1.0045 0.313 Uiso d R 1
H H2LB 0.0254 0.4430 0.9211 0.313 Uiso d R 1
H H2LC 0.1034 0.4576 1.0049 0.313 Uiso d R 1

loop_
_atom_site_aniso_label
_atom_site_aniso_U_11
_atom_site_aniso_U_22
_atom_site_aniso_U_33
_atom_site_aniso_U_12
_atom_site_aniso_U_13
_atom_site_aniso_U_23
Cu1 0.0241(3) 0.0223(3) 0.0263(4) 0.0001(2) 0.0070(3) 0.0001(2)
Cu2 0.0230(3) 0.0235(3) 0.0261(4) -0.0002(2) 0.0057(3) 0.0007(2)
Cu3 0.0272(3) 0.0252(3) 0.0253(4) -0.0005(2) 0.0061(3) -0.0013(2)
Cu4 0.0258(3) 0.0246(3) 0.0251(4) 0.0002(2) 0.0069(3) -0.0012(3)
Si1 0.0257(7) 0.0270(6) 0.0261(8) 0.0027(5) 0.0064(7) 0.0017(6)
C1 0.032(3) 0.045(3) 0.034(4) 0.001(2) 0.007(3) 0.004(3)
O1 0.0291(17) 0.0300(17) 0.033(2) 0.0040(15) 0.0087(17) 0.0032(16)
O11 0.0282(17) 0.0255(16) 0.026(2) 0.0036(14) 0.0081(17) 0.0021(14)
Si2 0.0271(7) 0.0270(7) 0.0276(9) 0.0009(5) 0.0072(7) 0.0034(6)
C2 0.046(3) 0.042(3) 0.036(4) 0.005(3) 0.011(3) -0.001(3)
O2 0.031(2) 0.0279(17) 0.044(3) -0.0012(14) 0.012(2) 0.0098(16)
O21 0.0232(17) 0.0239(16) 0.031(2) 0.0023(13) 0.0065(17) 0.0043(14)
Si3 0.0305(8) 0.0259(7) 0.0237(8) -0.0029(5) 0.0073(7) 0.0022(6)
C3 0.051(4) 0.041(3) 0.036(4) -0.003(3) 0.019(3) 0.007(3)
O3 0.046(2) 0.0283(18) 0.024(2) 0.0005(15) 0.005(2) 0.0034(15)
O31 0.0274(17) 0.0256(16) 0.029(2) -0.0001(14) 0.0066(17) 0.0038(15)
Si4 0.0331(8) 0.0249(7) 0.0270(9) -0.0028(6) 0.0101(7) 0.0002(6)
C4 0.051(4) 0.041(3) 0.073(5) -0.016(3) 0.028(4) -0.001(3)
O4 0.041(2) 0.0288(18) 0.036(2) 0.0024(15) 0.017(2) 0.0064(15)
O41 0.0317(19) 0.0270(16) 0.030(2) -0.0039(14) 0.0113(18) -0.0051(15)
Si5 0.0293(7) 0.0206(6) 0.0293(9) -0.0012(5) 0.0092(7) -0.0015(5)
C5 0.032(3) 0.034(3) 0.054(4) -0.008(2) 0.006(3) -0.005(3)
O5 0.0305(19) 0.0272(17) 0.034(2) 0.0022(14) 0.0121(19) -0.0012(15)
O51 0.0295(19) 0.0240(16) 0.025(2) 0.0019(13) 0.0075(18) 0.0013(14)
Si6 0.0280(7) 0.0234(6) 0.0318(9) 0.0030(5) 0.0086(7) -0.0004(6)
C6 0.050(3) 0.027(3) 0.046(4) 0.002(2) 0.018(3) -0.003(2)
O6 0.0246(18) 0.0270(17) 0.039(2) 0.0026(14) 0.0075(18) 0.0060(15)
O61 0.0264(18) 0.0236(16) 0.031(2) 0.0009(13) 0.0085(17) 0.0034(14)
Si7 0.0258(7) 0.0258(7) 0.0294(9) 0.0032(5) 0.0077(7) -0.0015(6)
C7 0.034(3) 0.056(4) 0.044(4) 0.001(3) 0.017(3) -0.005(3)
O7 0.0294(19) 0.0327(18) 0.026(2) 0.0090(14) 0.0023(18) -0.0004(15)
O71 0.0259(17) 0.0283(17) 0.027(2) 0.0020(13) 0.0070(17) 0.0030(14)
Si8 0.0262(7) 0.0296(7) 0.0246(8) 0.0047(6) 0.0033(7) -0.0008(6)
C8 0.032(3) 0.040(3) 0.039(4) 0.004(2) 0.003(3) -0.003(2)
O8 0.0311(18) 0.0285(18) 0.030(2) 0.0035(14) 0.0102(18) -0.0023(14)
O81 0.0320(19) 0.0303(17) 0.030(2) 0.0038(14) 0.0108(19) 0.0015(15)
O101 0.038(2) 0.046(2) 0.038(3) -0.0120(17) 0.014(2) -0.0118(18)
C101 0.039(3) 0.038(3) 0.029(4) -0.003(2) 0.008(3) -0.003(2)
N101 0.030(2) 0.040(2) 0.036(3) -0.006(2) 0.007(3) -0.006(2)
C102 0.049(4) 0.112(6) 0.059(5) -0.018(4) 0.012(4) -0.050(5)
C103 0.046(4) 0.050(4) 0.071(5) -0.026(3) 0.014(4) -0.010(3)
O201 0.040(2) 0.056(2) 0.038(3) -0.011(2) 0.010(2) -0.018(2)
C201 0.039(3) 0.045(3) 0.026(3) 0.002(3) 0.008(3) -0.004(2)
N201 0.035(3) 0.047(3) 0.039(3) -0.002(2) 0.010(3) -0.009(2)
C202 0.064(5) 0.078(5) 0.066(5) 0.000(4) 0.030(5) -0.027(4)
C203 0.055(4) 0.069(4) 0.045(5) -0.022(3) 0.011(4) -0.020(3)
O301 0.054(3) 0.072(3) 0.047(3) -0.016(2) 0.022(3) -0.007(2)
C301 0.043(4) 0.058(4) 0.047(5) -0.007(3) 0.024(4) -0.009(3)
N301 0.054(3) 0.064(3) 0.051(4) -0.015(3) 0.027(3) -0.006(3)
C302 0.098(6) 0.105(6) 0.093(7) -0.043(5) 0.058(6) -0.012(5)
C303 0.089(6) 0.093(6) 0.054(5) -0.022(4) 0.035(5) -0.017(4)
O401 0.031(2) 0.067(3) 0.043(3) -0.0159(18) 0.015(2) -0.015(2)
C401 0.031(3) 0.054(3) 0.045(4) -0.005(3) 0.007(3) -0.005(3)
N401 0.035(3) 0.057(3) 0.056(4) -0.004(2) 0.016(3) -0.005(3)
C402 0.039(4) 0.115(6) 0.064(6) -0.013(4) 0.010(4) -0.014(5)
C403 0.043(4) 0.092(5) 0.077(6) 0.001(3) 0.036(4) 0.005(4)
N91 0.044(3) 0.042(3) 0.050(4) 0.004(2) 0.026(3) 0.010(2)
C92 0.032(3) 0.029(2) 0.040(3) 0.008(2) 0.011(3) 0.000(2)
C93 0.029(3) 0.030(3) 0.031(3) 0.003(2) 0.007(3) 0.007(2)
O1L 0.148(18) 0.39(4) 0.17(2) 0.02(2) 0.082(17) -0.04(2)
C1L 0.10(2) 0.24(4) 0.10(2) 0.04(2) -0.003(16) -0.07(2)
N1L 0.087(12) 0.44(4) 0.074(13) 0.114(19) -0.038(10) -0.119(19)
C2L 0.157(14) 0.184(16) 0.160(18) 0.027(12) -0.100(13) -0.036(13)

loop_
_atom_type_symbol
_atom_type_description
_atom_type_scat_dispersion_real
_atom_type_scat_dispersion_imag
_atom_type_scat_source
C C 0.0033 0.0016 'International Tables Vol C Tables 4.2.6.8 and 6.1.1.4'
H H 0.0000 0.0000 'International Tables Vol C Tables 4.2.6.8 and 6.1.1.4'
Cu Cu 0.3201 1.2651 'International Tables Vol C Tables 4.2.6.8 and 6.1.1.4'
N N 0.0061 0.0033 'International Tables Vol C Tables 4.2.6.8 and 6.1.1.4'
O O 0.0106 0.0060 'International Tables Vol C Tables 4.2.6.8 and 6.1.1.4'
Si Si 0.0817 0.0704 'International Tables Vol C Tables 4.2.6.8 and 6.1.1.4'

loop_
_geom_angle_atom_site_label_1
_geom_angle_atom_site_label_2
_geom_angle_atom_site_label_3
_geom_angle_site_symmetry_1
_geom_angle_site_symmetry_3
_geom_angle
O11 Cu1 O61 . 3_666 163.57(15)
O11 Cu1 O51 . 3_666 79.65(12)
O61 Cu1 O51 3_666 3_666 96.87(12)
O11 Cu1 O21 . . 98.15(12)
O61 Cu1 O21 3_666 . 81.28(12)
O51 Cu1 O21 3_666 . 165.86(15)
O11 Cu1 O101 . . 96.26(13)
O61 Cu1 O101 3_666 . 100.14(13)
O51 Cu1 O101 3_666 . 98.10(13)
O21 Cu1 O101 . . 96.02(13)
O11 Cu1 Cu2 . . 130.04(9)
O61 Cu1 Cu2 3_666 . 42.50(8)
O51 Cu1 Cu2 3_666 . 130.65(10)
O21 Cu1 Cu2 . . 41.91(9)
O101 Cu1 Cu2 . . 113.15(8)
O11 Cu1 Cu4 . 3_666 40.17(9)
O61 Cu1 Cu4 3_666 3_666 131.82(10)
O51 Cu1 Cu4 3_666 3_666 40.39(8)
O21 Cu1 Cu4 . 3_666 133.60(9)
O101 Cu1 Cu4 . 3_666 105.98(8)
Cu2 Cu1 Cu4 . 3_666 140.84(3)
O21 Cu2 O71 . 3_666 167.67(14)
O21 Cu2 O31 . . 97.55(13)
O71 Cu2 O31 3_666 . 81.85(13)
O21 Cu2 O61 . 3_666 81.07(12)
O71 Cu2 O61 3_666 3_666 96.69(13)
O31 Cu2 O61 . 3_666 166.85(13)
O21 Cu2 O201 . . 96.73(14)
O71 Cu2 O201 3_666 . 95.51(13)
O31 Cu2 O201 . . 99.40(13)
O61 Cu2 O201 3_666 . 93.75(13)
O21 Cu2 Cu3 . . 128.66(10)
O71 Cu2 Cu3 3_666 . 44.42(9)
O31 Cu2 Cu3 . . 44.24(10)
O61 Cu2 Cu3 3_666 . 127.69(11)
O201 Cu2 Cu3 . . 118.63(9)
O21 Cu2 Cu1 . . 42.13(8)
O71 Cu2 Cu1 3_666 . 131.03(9)
O31 Cu2 Cu1 . . 131.40(9)
O61 Cu2 Cu1 3_666 . 42.05(8)
O201 Cu2 Cu1 . . 109.37(9)
Cu3 Cu2 Cu1 . . 131.93(3)
O81 Cu3 O41 3_666 . 81.68(14)
O81 Cu3 O31 3_666 . 168.45(12)
O41 Cu3 O31 . . 97.90(14)
O81 Cu3 O71 3_666 3_666 96.86(13)
O41 Cu3 O71 . 3_666 168.80(12)
O31 Cu3 O71 . 3_666 81.30(13)
O81 Cu3 O301 3_666 . 100.61(14)
O41 Cu3 O301 . . 100.87(13)
O31 Cu3 O301 . . 90.82(14)
O71 Cu3 O301 3_666 . 90.33(13)
O81 Cu3 Cu2 3_666 . 128.53(10)
O41 Cu3 Cu2 . . 129.59(10)
O31 Cu3 Cu2 . . 44.06(9)
O71 Cu3 Cu2 3_666 . 43.97(9)
O301 Cu3 Cu2 . . 109.34(11)
O81 Cu3 Cu4 3_666 . 43.99(9)
O41 Cu3 Cu4 . . 43.78(10)
O31 Cu3 Cu4 . . 129.88(9)
O71 Cu3 Cu4 3_666 . 129.45(9)
O301 Cu3 Cu4 . . 121.96(11)
Cu2 Cu3 Cu4 . . 128.69(2)
O11 Cu4 O51 3_666 . 80.48(12)
O11 Cu4 O41 3_666 . 166.69(14)
O51 Cu4 O41 . . 98.44(13)
O11 Cu4 O81 3_666 3_666 97.26(13)
O51 Cu4 O81 . 3_666 166.93(14)
O41 Cu4 O81 . 3_666 80.78(13)
O11 Cu4 O401 3_666 . 97.87(14)
O51 Cu4 O401 . . 100.15(13)
O41 Cu4 O401 . . 95.38(14)
O81 Cu4 O401 3_666 . 92.90(13)
O11 Cu4 Cu3 3_666 . 128.20(9)
O51 Cu4 Cu3 . . 129.51(10)
O41 Cu4 Cu3 . . 43.54(9)
O81 Cu4 Cu3 3_666 . 43.23(10)
O401 Cu4 Cu3 . . 112.84(9)
O11 Cu4 Cu1 3_666 3_666 40.62(8)
O51 Cu4 Cu1 . 3_666 40.78(9)
O41 Cu4 Cu1 . 3_666 134.63(9)
O81 Cu4 Cu1 3_666 3_666 133.53(9)
O401 Cu4 Cu1 . 3_666 108.55(9)
Cu3 Cu4 Cu1 . 3_666 138.55(3)
O11 Si1 O1 . . 108.95(16)
O11 Si1 O8 . . 108.54(18)
O1 Si1 O8 . . 108.77(17)
O11 Si1 C1 . . 111.0(2)
O1 Si1 C1 . . 110.6(2)
O8 Si1 C1 . . 109.0(2)
Si1 C1 H1A . . 109.5
Si1 C1 H1B . . 109.5
H1A C1 H1B . . 109.5
Si1 C1 H1C . . 109.5
H1A C1 H1C . . 109.5
H1B C1 H1C . . 109.5
Si1 O1 Si2 . . 133.3(2)
Si1 O11 Cu4 . 3_666 130.91(17)
Si1 O11 Cu1 . . 129.78(17)
Cu4 O11 Cu1 3_666 . 99.21(14)
O21 Si2 O2 . . 109.52(18)
O21 Si2 O1 . . 109.36(16)
O2 Si2 O1 . . 107.65(18)
O21 Si2 C2 . . 111.6(2)
O2 Si2 C2 . . 109.1(2)
O1 Si2 C2 . . 109.5(2)
Si2 C2 H2A . . 109.5
Si2 C2 H2B . . 109.5
H2A C2 H2B . . 109.5
Si2 C2 H2C . . 109.5
H2A C2 H2C . . 109.5
H2B C2 H2C . . 109.5
Si2 O2 Si3 . . 135.6(2)
Si2 O21 Cu2 . . 132.29(17)
Si2 O21 Cu1 . . 129.66(17)
Cu2 O21 Cu1 . . 95.96(14)
O31 Si3 O3 . . 110.43(19)
O31 Si3 O2 . . 110.85(17)
O3 Si3 O2 . . 107.67(18)
O31 Si3 C3 . . 111.4(2)
O3 Si3 C3 . . 108.1(2)
O2 Si3 C3 . . 108.2(2)
Si3 C3 H3A . . 109.5
Si3 C3 H3B . . 109.5
H3A C3 H3B . . 109.5
Si3 C3 H3C . . 109.5
H3A C3 H3C . . 109.5
H3B C3 H3C . . 109.5
Si4 O3 Si3 . . 136.4(2)
Si3 O31 Cu2 . . 131.0(2)
Si3 O31 Cu3 . . 131.7(2)
Cu2 O31 Cu3 . . 91.70(13)
O3 Si4 O41 . . 110.98(18)
O3 Si4 O4 . . 107.20(19)
O41 Si4 O4 . . 109.91(17)
O3 Si4 C4 . . 108.2(3)
O41 Si4 C4 . . 111.6(3)
O4 Si4 C4 . . 108.8(2)
Si4 C4 H4A . . 109.5
Si4 C4 H4B . . 109.5
H4A C4 H4B . . 109.5
Si4 C4 H4C . . 109.5
H4A C4 H4C . . 109.5
H4B C4 H4C . . 109.5
Si5 O4 Si4 . . 133.4(2)
Si4 O41 Cu3 . . 131.1(2)
Si4 O41 Cu4 . . 130.11(18)
Cu3 O41 Cu4 . . 92.68(13)
O51 Si5 O4 . . 109.32(17)
O51 Si5 O5 . . 108.77(16)
O4 Si5 O5 . . 108.34(19)
O51 Si5 C5 . . 111.5(2)
O4 Si5 C5 . . 108.9(2)
O5 Si5 C5 . . 109.9(2)
Si5 C5 H5A . . 109.5
Si5 C5 H5B . . 109.5
H5A C5 H5B . . 109.5
Si5 C5 H5C . . 109.5
H5A C5 H5C . . 109.5
H5B C5 H5C . . 109.5
Si6 O5 Si5 . . 131.4(2)
Si5 O51 Cu4 . . 130.22(18)
Si5 O51 Cu1 . 3_666 130.70(17)
Cu4 O51 Cu1 . 3_666 98.83(13)
O61 Si6 O5 . . 109.96(16)
O61 Si6 O6 . . 109.32(17)
O5 Si6 O6 . . 107.51(19)
O61 Si6 C6 . . 112.5(2)
O5 Si6 C6 . . 108.4(2)
O6 Si6 C6 . . 109.1(2)
Si6 C6 H6A . . 109.5
Si6 C6 H6B . . 109.5
H6A C6 H6B . . 109.5
Si6 C6 H6C . . 109.5
H6A C6 H6C . . 109.5
H6B C6 H6C . . 109.5
Si7 O6 Si6 . . 134.8(2)
Si6 O61 Cu1 . 3_666 130.72(17)
Si6 O61 Cu2 . 3_666 132.21(18)
Cu1 O61 Cu2 3_666 3_666 95.45(13)
O71 Si7 O7 . . 109.81(18)
O71 Si7 O6 . . 110.41(17)
O7 Si7 O6 . . 108.05(19)
O71 Si7 C7 . . 111.4(2)
O7 Si7 C7 . . 109.5(2)
O6 Si7 C7 . . 107.6(2)
Si7 C7 H7A . . 109.5
Si7 C7 H7B . . 109.5
H7A C7 H7B . . 109.5
Si7 C7 H7C . . 109.5
H7A C7 H7C . . 109.5
H7B C7 H7C . . 109.5
Si7 O7 Si8 . . 136.3(2)
Si7 O71 Cu2 . 3_666 131.33(19)
Si7 O71 Cu3 . 3_666 132.5(2)
Cu2 O71 Cu3 3_666 3_666 91.62(12)
O81 Si8 O8 . . 110.27(16)
O81 Si8 O7 . . 110.10(19)
O8 Si8 O7 . . 108.18(17)
O81 Si8 C8 . . 111.1(2)
O8 Si8 C8 . . 108.5(2)
O7 Si8 C8 . . 108.7(2)
Si8 C8 H8A . . 109.5
Si8 C8 H8B . . 109.5
H8A C8 H8B . . 109.5
Si8 C8 H8C . . 109.5
H8A C8 H8C . . 109.5
H8B C8 H8C . . 109.5
Si8 O8 Si1 . . 129.9(2)
Si8 O81 Cu3 . 3_666 132.3(2)
Si8 O81 Cu4 . 3_666 129.8(2)
Cu3 O81 Cu4 3_666 3_666 92.77(14)
C101 O101 Cu1 . . 112.2(3)
O101 C101 N101 . . 125.0(5)
O101 C101 H101 . . 117.5
N101 C101 H101 . . 117.5
C101 N101 C102 . . 121.1(5)
C101 N101 C103 . . 121.5(5)
C102 N101 C103 . . 116.9(5)
N101 C102 H10A . . 109.5
N101 C102 H10B . . 109.5
H10A C102 H10B . . 109.5
N101 C102 H10C . . 109.5
H10A C102 H10C . . 109.5
H10B C102 H10C . . 109.5
N101 C103 H10D . . 109.5
N101 C103 H10E . . 109.5
H10D C103 H10E . . 109.5
N101 C103 H10F . . 109.5
H10D C103 H10F . . 109.5
H10E C103 H10F . . 109.5
C201 O201 Cu2 . . 109.8(3)
O201 C201 N201 . . 126.0(5)
O201 C201 H201 . . 117.0
N201 C201 H201 . . 117.0
C201 N201 C203 . . 121.1(5)
C201 N201 C202 . . 119.7(5)
C203 N201 C202 . . 118.9(5)
N201 C202 H20A . . 109.5
N201 C202 H20B . . 109.5
H20A C202 H20B . . 109.5
N201 C202 H20C . . 109.5
H20A C202 H20C . . 109.5
H20B C202 H20C . . 109.5
N201 C203 H20D . . 109.5
N201 C203 H20E . . 109.5
H20D C203 H20E . . 109.5
N201 C203 H20F . . 109.5
H20D C203 H20F . . 109.5
H20E C203 H20F . . 109.5
C301 O301 Cu3 . . 106.1(3)
O301 C301 N301 . . 125.2(6)
O301 C301 H301 . . 117.4
N301 C301 H301 . . 117.4
C301 N301 C303 . . 121.3(5)
C301 N301 C302 . . 121.4(6)
C303 N301 C302 . . 117.2(5)
N301 C302 H30A . . 109.5
N301 C302 H30B . . 109.5
H30A C302 H30B . . 109.5
N301 C302 H30C . . 109.5
H30A C302 H30C . . 109.5
H30B C302 H30C . . 109.5
N301 C303 H30D . . 109.5
N301 C303 H30E . . 109.5
H30D C303 H30E . . 109.5
N301 C303 H30F . . 109.5
H30D C303 H30F . . 109.5
H30E C303 H30F . . 109.5
C401 O401 Cu4 . . 110.8(4)
O401 C401 N401 . . 124.6(6)
O401 C401 H401 . . 117.7
N401 C401 H401 . . 117.7
C401 N401 C403 . . 121.4(6)
C401 N401 C402 . . 119.7(5)
C403 N401 C402 . . 118.8(5)
N401 C402 H40A . . 109.5
N401 C402 H40B . . 109.5
H40A C402 H40B . . 109.5
N401 C402 H40C . . 109.5
H40A C402 H40C . . 109.5
H40B C402 H40C . . 109.5
N401 C403 H40D . . 109.5
N401 C403 H40E . . 109.5
H40D C403 H40E . . 109.5
N401 C403 H40F . . 109.5
H40D C403 H40F . . 109.5
H40E C403 H40F . . 109.5
C93 N91 C92 3_666 . 115.5(4)
C93 C92 N91 . . 122.2(4)
C93 C92 H92 . . 118.9
N91 C92 H92 . . 118.9
C92 C93 N91 . 3_666 122.2(5)
C92 C93 H93 . . 118.9
N91 C93 H93 3_666 . 118.9
O1L C1L N1L . . 123(3)
O1L C1L H1L . . 118.3
N1L C1L H1L . . 118.3
C2L N1L C2L 3_567 . 179.998(8)
C2L N1L C1L 3_567 . 92.3(12)
C2L N1L C1L . . 87.7(12)
C2L N1L C1L 3_567 3_567 87.7(12)
C2L N1L C1L . 3_567 92.3(12)
C1L N1L C1L . 3_567 180.0(16)
N1L C2L H2LA . . 108.6
N1L C2L H2LB . . 109.8
H2LA C2L H2LB . . 109.5
N1L C2L H2LC . . 110.0
H2LA C2L H2LC . . 109.5
H2LB C2L H2LC . . 109.5

loop_
_geom_bond_atom_site_label_1
_geom_bond_atom_site_label_2
_geom_bond_site_symmetry_2
_geom_bond_distance
Cu1 O11 . 1.951(3)
Cu1 O61 3_666 1.953(3)
Cu1 O51 3_666 1.956(3)
Cu1 O21 . 1.958(3)
Cu1 O101 . 2.265(4)
Cu1 Cu2 . 2.9030(8)
Cu1 Cu4 3_666 2.9587(7)
Cu2 O21 . 1.949(3)
Cu2 O71 3_666 1.955(3)
Cu2 O31 . 1.959(3)
Cu2 O61 3_666 1.970(3)
Cu2 O201 . 2.316(4)
Cu2 Cu3 . 2.8150(9)
Cu3 O81 3_666 1.946(4)
Cu3 O41 . 1.957(3)
Cu3 O31 . 1.965(3)
Cu3 O71 3_666 1.971(3)
Cu3 O301 . 2.428(4)
Cu3 Cu4 . 2.8377(9)
Cu4 O11 3_666 1.934(3)
Cu4 O51 . 1.940(3)
Cu4 O41 . 1.966(3)
Cu4 O81 3_666 1.973(3)
Cu4 O401 . 2.341(4)
Cu4 Cu1 3_666 2.9586(7)
Si1 O11 . 1.615(3)
Si1 O1 . 1.629(3)
Si1 O8 . 1.637(3)
Si1 C1 . 1.846(6)
C1 H1A . 0.9800
C1 H1B . 0.9800
C1 H1C . 0.9800
O1 Si2 . 1.631(3)
O11 Cu4 3_666 1.934(3)
Si2 O21 . 1.609(3)
Si2 O2 . 1.631(3)
Si2 C2 . 1.824(6)
C2 H2A . 0.9800
C2 H2B . 0.9800
C2 H2C . 0.9800
O2 Si3 . 1.632(4)
Si3 O31 . 1.607(3)
Si3 O3 . 1.627(4)
Si3 C3 . 1.860(5)
C3 H3A . 0.9800
C3 H3B . 0.9800
C3 H3C . 0.9800
O3 Si4 . 1.617(4)
Si4 O41 . 1.622(3)
Si4 O4 . 1.627(3)
Si4 C4 . 1.840(5)
C4 H4A . 0.9800
C4 H4B . 0.9800
C4 H4C . 0.9800
O4 Si5 . 1.625(4)
Si5 O51 . 1.612(3)
Si5 O5 . 1.641(3)
Si5 C5 . 1.846(5)
C5 H5A . 0.9800
C5 H5B . 0.9800
C5 H5C . 0.9800
O5 Si6 . 1.625(3)
O51 Cu1 3_666 1.956(3)
Si6 O61 . 1.601(3)
Si6 O6 . 1.635(4)
Si6 C6 . 1.840(5)
C6 H6A . 0.9800
C6 H6B . 0.9800
C6 H6C . 0.9800
O6 Si7 . 1.631(3)
O61 Cu1 3_666 1.953(3)
O61 Cu2 3_666 1.970(3)
Si7 O71 . 1.600(3)
Si7 O7 . 1.619(4)
Si7 C7 . 1.849(5)
C7 H7A . 0.9800
C7 H7B . 0.9800
C7 H7C . 0.9800
O7 Si8 . 1.641(4)
O71 Cu2 3_666 1.955(3)
O71 Cu3 3_666 1.971(3)
Si8 O81 . 1.611(3)
Si8 O8 . 1.626(3)
Si8 C8 . 1.861(5)
C8 H8A . 0.9800
C8 H8B . 0.9800
C8 H8C . 0.9800
O81 Cu3 3_666 1.946(4)
O81 Cu4 3_666 1.973(3)
O101 C101 . 1.241(6)
C101 N101 . 1.308(7)
C101 H101 . 0.9500
N101 C102 . 1.449(8)
N101 C103 . 1.459(6)
C102 H10A . 0.9800
C102 H10B . 0.9800
C102 H10C . 0.9800
C103 H10D . 0.9800
C103 H10E . 0.9800
C103 H10F . 0.9800
O201 C201 . 1.223(6)
C201 N201 . 1.333(7)
C201 H201 . 0.9500
N201 C203 . 1.434(7)
N201 C202 . 1.447(7)
C202 H20A . 0.9800
C202 H20B . 0.9800
C202 H20C . 0.9800
C203 H20D . 0.9800
C203 H20E . 0.9800
C203 H20F . 0.9800
O301 C301 . 1.235(7)
C301 N301 . 1.326(7)
C301 H301 . 0.9500
N301 C303 . 1.425(9)
N301 C302 . 1.427(8)
C302 H30A . 0.9800
C302 H30B . 0.9800
C302 H30C . 0.9800
C303 H30D . 0.9800
C303 H30E . 0.9800
C303 H30F . 0.9800
O401 C401 . 1.213(6)
C401 N401 . 1.345(7)
C401 H401 . 0.9500
N401 C403 . 1.425(7)
N401 C402 . 1.458(9)
C402 H40A . 0.9800
C402 H40B . 0.9800
C402 H40C . 0.9800
C403 H40D . 0.9800
C403 H40E . 0.9800
C403 H40F . 0.9800
N91 C93 3_666 1.341(6)
N91 C92 . 1.340(7)
C92 C93 . 1.333(6)
C92 H92 . 0.9500
C93 N91 3_666 1.341(6)
C93 H93 . 0.9500
O1L C1L . 1.22(3)
C1L N1L . 1.64(4)
C1L H1L . 0.9500
N1L C2L 3_567 1.322(19)
N1L C2L . 1.322(19)
N1L C1L 3_567 1.64(4)
C2L H2LA . 0.9800
C2L H2LB . 0.9800
C2L H2LC . 0.9800

loop_
_geom_torsion_atom_site_label_1
_geom_torsion_atom_site_label_2
_geom_torsion_atom_site_label_3
_geom_torsion_atom_site_label_4
_geom_torsion_site_symmetry_1
_geom_torsion_site_symmetry_4
_geom_torsion
O11 Cu1 Cu2 O21 . . 48.76(19)
O61 Cu1 Cu2 O21 3_666 . -151.6(2)
O51 Cu1 Cu2 O21 3_666 . 163.10(19)
O101 Cu1 Cu2 O21 . . -72.20(18)
Cu4 Cu1 Cu2 O21 3_666 . 105.48(15)
O11 Cu1 Cu2 O71 . 3_666 -116.83(18)
O61 Cu1 Cu2 O71 3_666 3_666 42.8(2)
O51 Cu1 Cu2 O71 3_666 3_666 -2.48(18)
O21 Cu1 Cu2 O71 . 3_666 -165.6(2)
O101 Cu1 Cu2 O71 . 3_666 122.22(16)
Cu4 Cu1 Cu2 O71 3_666 3_666 -60.11(13)
O11 Cu1 Cu2 O31 . . 4.29(19)
O61 Cu1 Cu2 O31 3_666 . 163.9(2)
O51 Cu1 Cu2 O31 3_666 . 118.63(18)
O21 Cu1 Cu2 O31 . . -44.5(2)
O101 Cu1 Cu2 O31 . . -116.67(17)
Cu4 Cu1 Cu2 O31 3_666 . 61.01(14)
O11 Cu1 Cu2 O61 . 3_666 -159.6(2)
O51 Cu1 Cu2 O61 3_666 3_666 -45.27(19)
O21 Cu1 Cu2 O61 . 3_666 151.6(2)
O101 Cu1 Cu2 O61 . 3_666 79.44(18)
Cu4 Cu1 Cu2 O61 3_666 3_666 -102.89(16)
O11 Cu1 Cu2 O201 . . 127.02(17)
O61 Cu1 Cu2 O201 3_666 . -73.36(19)
O51 Cu1 Cu2 O201 3_666 . -118.63(16)
O21 Cu1 Cu2 O201 . . 78.27(18)
O101 Cu1 Cu2 O201 . . 6.07(15)
Cu4 Cu1 Cu2 O201 3_666 . -176.25(11)
O11 Cu1 Cu2 Cu3 . . -56.24(14)
O61 Cu1 Cu2 Cu3 3_666 . 103.37(15)
O51 Cu1 Cu2 Cu3 3_666 . 58.10(13)
O21 Cu1 Cu2 Cu3 . . -105.00(14)
O101 Cu1 Cu2 Cu3 . . -177.20(11)
Cu4 Cu1 Cu2 Cu3 3_666 . 0.48(6)
O21 Cu2 Cu3 O81 . 3_666 -113.47(15)
O71 Cu2 Cu3 O81 3_666 3_666 52.73(16)
O31 Cu2 Cu3 O81 . 3_666 -168.00(17)
O61 Cu2 Cu3 O81 3_666 3_666 -1.96(15)
O201 Cu2 Cu3 O81 . 3_666 119.09(16)
Cu1 Cu2 Cu3 O81 . 3_666 -57.39(12)
O21 Cu2 Cu3 O41 . . 1.26(17)
O71 Cu2 Cu3 O41 3_666 . 167.47(17)
O31 Cu2 Cu3 O41 . . -53.26(17)
O61 Cu2 Cu3 O41 3_666 . 112.78(16)
O201 Cu2 Cu3 O41 . . -126.17(17)
Cu1 Cu2 Cu3 O41 . . 57.35(12)
O21 Cu2 Cu3 O31 . . 54.52(16)
O71 Cu2 Cu3 O31 3_666 . -139.27(17)
O61 Cu2 Cu3 O31 3_666 . 166.04(16)
O201 Cu2 Cu3 O31 . . -72.91(17)
Cu1 Cu2 Cu3 O31 . . 110.60(12)
O21 Cu2 Cu3 O71 . 3_666 -166.21(17)
O31 Cu2 Cu3 O71 . 3_666 139.27(17)
O61 Cu2 Cu3 O71 3_666 3_666 -54.69(16)
O201 Cu2 Cu3 O71 . 3_666 66.36(17)
Cu1 Cu2 Cu3 O71 . 3_666 -110.13(13)
O21 Cu2 Cu3 O301 . . 124.60(16)
O71 Cu2 Cu3 O301 3_666 . -69.20(17)
O31 Cu2 Cu3 O301 . . 70.08(16)
O61 Cu2 Cu3 O301 3_666 . -123.88(16)
O201 Cu2 Cu3 O301 . . -2.83(17)
Cu1 Cu2 Cu3 O301 . . -179.32(12)
O21 Cu2 Cu3 Cu4 . . -56.19(12)
O71 Cu2 Cu3 Cu4 3_666 . 110.02(13)
O31 Cu2 Cu3 Cu4 . . -110.71(12)
O61 Cu2 Cu3 Cu4 3_666 . 55.33(11)
O201 Cu2 Cu3 Cu4 . . 176.38(12)
Cu1 Cu2 Cu3 Cu4 . . -0.11(5)
O81 Cu3 Cu4 O11 3_666 3_666 52.96(17)
O41 Cu3 Cu4 O11 . 3_666 -165.82(18)
O31 Cu3 Cu4 O11 . 3_666 -113.63(16)
O71 Cu3 Cu4 O11 3_666 3_666 1.97(17)
O301 Cu3 Cu4 O11 . 3_666 123.45(18)
Cu2 Cu3 Cu4 O11 . 3_666 -55.67(12)
O81 Cu3 Cu4 O51 3_666 . 165.05(17)
O41 Cu3 Cu4 O51 . . -53.73(17)
O31 Cu3 Cu4 O51 . . -1.54(16)
O71 Cu3 Cu4 O51 3_666 . 114.06(16)
O301 Cu3 Cu4 O51 . . -124.46(17)
Cu2 Cu3 Cu4 O51 . . 56.42(12)
O81 Cu3 Cu4 O41 3_666 . -141.22(18)
O31 Cu3 Cu4 O41 . . 52.18(17)
O71 Cu3 Cu4 O41 3_666 . 167.79(18)
O301 Cu3 Cu4 O41 . . -70.73(19)
Cu2 Cu3 Cu4 O41 . . 110.14(14)
O41 Cu3 Cu4 O81 . 3_666 141.22(18)
O31 Cu3 Cu4 O81 . 3_666 -166.59(17)
O71 Cu3 Cu4 O81 3_666 3_666 -50.99(17)
O301 Cu3 Cu4 O81 . 3_666 70.49(18)
Cu2 Cu3 Cu4 O81 . 3_666 -108.63(13)
O81 Cu3 Cu4 O401 3_666 . -68.41(17)
O41 Cu3 Cu4 O401 . . 72.81(17)
O31 Cu3 Cu4 O401 . . 125.00(16)
O71 Cu3 Cu4 O401 3_666 . -119.40(16)
O301 Cu3 Cu4 O401 . . 2.08(17)
Cu2 Cu3 Cu4 O401 . . -177.04(11)
O81 Cu3 Cu4 Cu1 3_666 3_666 108.34(13)
O41 Cu3 Cu4 Cu1 . 3_666 -110.43(14)
O31 Cu3 Cu4 Cu1 . 3_666 -58.25(12)
O71 Cu3 Cu4 Cu1 3_666 3_666 57.36(12)
O301 Cu3 Cu4 Cu1 . 3_666 178.83(13)
Cu2 Cu3 Cu4 Cu1 . 3_666 -0.29(6)
O11 Si1 O1 Si2 . . -33.6(4)
O8 Si1 O1 Si2 . . -151.8(3)
C1 Si1 O1 Si2 . . 88.6(4)
O1 Si1 O11 Cu4 . 3_666 -149.0(2)
O8 Si1 O11 Cu4 . 3_666 -30.7(3)
C1 Si1 O11 Cu4 . 3_666 89.0(3)
O1 Si1 O11 Cu1 . . 26.7(3)
O8 Si1 O11 Cu1 . . 145.0(2)
C1 Si1 O11 Cu1 . . -95.2(3)
O61 Cu1 O11 Si1 3_666 . -108.0(5)
O51 Cu1 O11 Si1 3_666 . 172.9(3)
O21 Cu1 O11 Si1 . . -21.2(3)
O101 Cu1 O11 Si1 . . 75.8(3)
Cu2 Cu1 O11 Si1 . . -51.7(3)
Cu4 Cu1 O11 Si1 3_666 . -176.8(4)
O61 Cu1 O11 Cu4 3_666 3_666 68.8(5)
O51 Cu1 O11 Cu4 3_666 3_666 -10.30(14)
O21 Cu1 O11 Cu4 . 3_666 155.55(14)
O101 Cu1 O11 Cu4 . 3_666 -107.43(14)
Cu2 Cu1 O11 Cu4 . 3_666 125.07(9)
Si1 O1 Si2 O21 . . 33.1(4)
Si1 O1 Si2 O2 . . 152.0(3)
Si1 O1 Si2 C2 . . -89.5(4)
O21 Si2 O2 Si3 . . -14.1(4)
O1 Si2 O2 Si3 . . -132.9(3)
C2 Si2 O2 Si3 . . 108.4(4)
O2 Si2 O21 Cu2 . . 16.3(3)
O1 Si2 O21 Cu2 . . 134.1(2)
C2 Si2 O21 Cu2 . . -104.6(3)
O2 Si2 O21 Cu1 . . -143.1(2)
O1 Si2 O21 Cu1 . . -25.4(3)
C2 Si2 O21 Cu1 . . 96.0(3)
O71 Cu2 O21 Si2 3_666 . -102.6(6)
O31 Cu2 O21 Si2 . . -16.2(3)
O61 Cu2 O21 Si2 3_666 . 177.0(3)
O201 Cu2 O21 Si2 . . 84.2(3)
Cu3 Cu2 O21 Si2 . . -51.2(3)
Cu1 Cu2 O21 Si2 . . -164.2(3)
O71 Cu2 O21 Cu1 3_666 . 61.6(6)
O31 Cu2 O21 Cu1 . . 147.99(13)
O61 Cu2 O21 Cu1 3_666 . -18.79(13)
O201 Cu2 O21 Cu1 . . -111.55(14)
Cu3 Cu2 O21 Cu1 . . 113.03(10)
O11 Cu1 O21 Si2 . . 20.4(3)
O61 Cu1 O21 Si2 3_666 . -176.2(3)
O51 Cu1 O21 Si2 3_666 . 100.3(5)
O101 Cu1 O21 Si2 . . -76.8(3)
Cu2 Cu1 O21 Si2 . . 164.9(3)
Cu4 Cu1 O21 Si2 3_666 . 42.0(3)
O11 Cu1 O21 Cu2 . . -144.44(14)
O61 Cu1 O21 Cu2 3_666 . 18.95(14)
O51 Cu1 O21 Cu2 3_666 . -64.5(5)
O101 Cu1 O21 Cu2 . . 118.32(14)
Cu4 Cu1 O21 Cu2 3_666 . -122.81(9)
Si2 O2 Si3 O31 . . 13.4(4)
Si2 O2 Si3 O3 . . 134.3(3)
Si2 O2 Si3 C3 . . -109.0(3)
O31 Si3 O3 Si4 . . -6.9(4)
O2 Si3 O3 Si4 . . -128.1(3)
C3 Si3 O3 Si4 . . 115.2(3)
O3 Si3 O31 Cu2 . . -133.6(2)
O2 Si3 O31 Cu2 . . -14.4(3)
C3 Si3 O31 Cu2 . . 106.2(3)
O3 Si3 O31 Cu3 . . 12.0(3)
O2 Si3 O31 Cu3 . . 131.2(2)
C3 Si3 O31 Cu3 . . -108.2(3)
O21 Cu2 O31 Si3 . . 14.9(3)
O71 Cu2 O31 Si3 3_666 . -177.5(3)
O61 Cu2 O31 Si3 3_666 . 98.0(6)
O201 Cu2 O31 Si3 . . -83.2(2)
Cu3 Cu2 O31 Si3 . . 155.0(3)
Cu1 Cu2 O31 Si3 . . 43.2(3)
O21 Cu2 O31 Cu3 . . -140.10(12)
O71 Cu2 O31 Cu3 3_666 . 27.47(12)
O61 Cu2 O31 Cu3 3_666 . -57.1(6)
O201 Cu2 O31 Cu3 . . 121.75(13)
Cu1 Cu2 O31 Cu3 . . -111.80(10)
O81 Cu3 O31 Si3 3_666 . -100.4(7)
O41 Cu3 O31 Si3 . . -13.3(2)
O71 Cu3 O31 Si3 3_666 . 178.0(2)
O301 Cu3 O31 Si3 . . 87.8(2)
Cu2 Cu3 O31 Si3 . . -154.7(3)
Cu4 Cu3 O31 Si3 . . -46.8(3)
O81 Cu3 O31 Cu2 3_666 . 54.4(7)
O41 Cu3 O31 Cu2 . . 141.43(11)
O71 Cu3 O31 Cu2 3_666 . -27.27(11)
O301 Cu3 O31 Cu2 . . -117.48(13)
Cu4 Cu3 O31 Cu2 . . 107.94(10)
Si3 O3 Si4 O41 . . 5.6(4)
Si3 O3 Si4 O4 . . 125.6(3)
Si3 O3 Si4 C4 . . -117.2(3)
O3 Si4 O4 Si5 . . -149.9(3)
O41 Si4 O4 Si5 . . -29.2(4)
C4 Si4 O4 Si5 . . 93.3(4)
O3 Si4 O41 Cu3 . . -8.8(3)
O4 Si4 O41 Cu3 . . -127.2(2)
C4 Si4 O41 Cu3 . . 112.0(3)
O3 Si4 O41 Cu4 . . 135.8(2)
O4 Si4 O41 Cu4 . . 17.4(3)
C4 Si4 O41 Cu4 . . -103.4(3)
O81 Cu3 O41 Si4 3_666 . 179.8(2)
O31 Cu3 O41 Si4 . . 11.4(2)
O71 Cu3 O41 Si4 3_666 . 96.5(8)
O301 Cu3 O41 Si4 . . -81.0(2)
Cu2 Cu3 O41 Si4 . . 45.6(3)
Cu4 Cu3 O41 Si4 . . 153.7(3)
O81 Cu3 O41 Cu4 3_666 . 26.08(12)
O31 Cu3 O41 Cu4 . . -142.26(12)
O71 Cu3 O41 Cu4 3_666 . -57.2(8)
O301 Cu3 O41 Cu4 . . 125.37(14)
Cu2 Cu3 O41 Cu4 . . -108.03(12)
O11 Cu4 O41 Si4 3_666 . -97.3(6)
O51 Cu4 O41 Si4 . . -13.0(3)
O81 Cu4 O41 Si4 3_666 . -179.8(3)
O401 Cu4 O41 Si4 . . 88.1(3)
Cu3 Cu4 O41 Si4 . . -154.1(3)
Cu1 Cu4 O41 Si4 3_666 . -34.7(3)
O11 Cu4 O41 Cu3 3_666 . 56.7(6)
O51 Cu4 O41 Cu3 . . 141.04(13)
O81 Cu4 O41 Cu3 3_666 . -25.76(13)
O401 Cu4 O41 Cu3 . . -117.83(13)
Cu1 Cu4 O41 Cu3 3_666 . 119.34(10)
Si4 O4 Si5 O51 . . 33.3(3)
Si4 O4 Si5 O5 . . 151.7(3)
Si4 O4 Si5 C5 . . -88.7(3)
O51 Si5 O5 Si6 . . -35.4(3)
O4 Si5 O5 Si6 . . -154.1(3)
C5 Si5 O5 Si6 . . 87.0(3)
O4 Si5 O51 Cu4 . . -26.7(3)
O5 Si5 O51 Cu4 . . -144.8(2)
C5 Si5 O51 Cu4 . . 93.8(3)
O4 Si5 O51 Cu1 . 3_666 146.3(2)
O5 Si5 O51 Cu1 . 3_666 28.2(3)
C5 Si5 O51 Cu1 . 3_666 -93.2(3)
O11 Cu4 O51 Si5 3_666 . -175.0(3)
O41 Cu4 O51 Si5 . . 18.4(3)
O81 Cu4 O51 Si5 3_666 . 103.9(6)
O401 Cu4 O51 Si5 . . -78.7(3)
Cu3 Cu4 O51 Si5 . . 52.5(3)
Cu1 Cu4 O51 Si5 3_666 . 174.6(4)
O11 Cu4 O51 Cu1 3_666 3_666 10.32(14)
O41 Cu4 O51 Cu1 . 3_666 -156.25(14)
O81 Cu4 O51 Cu1 3_666 3_666 -70.7(7)
O401 Cu4 O51 Cu1 . 3_666 106.69(15)
Cu3 Cu4 O51 Cu1 . 3_666 -122.09(10)
Si5 O5 Si6 O61 . . 34.4(3)
Si5 O5 Si6 O6 . . 153.3(3)
Si5 O5 Si6 C6 . . -88.9(3)
O61 Si6 O6 Si7 . . -19.7(4)
O5 Si6 O6 Si7 . . -139.0(3)
C6 Si6 O6 Si7 . . 103.7(3)
O5 Si6 O61 Cu1 . 3_666 -25.6(3)
O6 Si6 O61 Cu1 . 3_666 -143.4(2)
C6 Si6 O61 Cu1 . 3_666 95.3(3)
O5 Si6 O61 Cu2 . 3_666 136.2(2)
O6 Si6 O61 Cu2 . 3_666 18.4(3)
C6 Si6 O61 Cu2 . 3_666 -102.9(3)
Si6 O6 Si7 O71 . . 20.6(4)
Si6 O6 Si7 O7 . . 140.7(3)
Si6 O6 Si7 C7 . . -101.1(3)
O71 Si7 O7 Si8 . . 5.4(3)
O6 Si7 O7 Si8 . . -115.1(3)
C7 Si7 O7 Si8 . . 128.0(3)
O7 Si7 O71 Cu2 . 3_666 -139.2(2)
O6 Si7 O71 Cu2 . 3_666 -20.2(3)
C7 Si7 O71 Cu2 . 3_666 99.4(3)
O7 Si7 O71 Cu3 . 3_666 9.6(3)
O6 Si7 O71 Cu3 . 3_666 128.7(2)
C7 Si7 O71 Cu3 . 3_666 -111.8(3)
Si7 O7 Si8 O81 . . -7.7(3)
Si7 O7 Si8 O8 . . 112.8(3)
Si7 O7 Si8 C8 . . -129.6(3)
O81 Si8 O8 Si1 . . -37.9(3)
O7 Si8 O8 Si1 . . -158.3(3)
C8 Si8 O8 Si1 . . 83.9(3)
O11 Si1 O8 Si8 . . 40.6(3)
O1 Si1 O8 Si8 . . 159.0(3)
C1 Si1 O8 Si8 . . -80.4(3)
O8 Si8 O81 Cu3 . 3_666 -123.8(2)
O7 Si8 O81 Cu3 . 3_666 -4.5(3)
C8 Si8 O81 Cu3 . 3_666 115.9(3)
O8 Si8 O81 Cu4 . 3_666 23.8(3)
O7 Si8 O81 Cu4 . 3_666 143.1(2)
C8 Si8 O81 Cu4 . 3_666 -96.5(3)
O11 Cu1 O101 C101 . . 50.6(4)
O61 Cu1 O101 C101 3_666 . -128.3(3)
O51 Cu1 O101 C101 3_666 . -29.8(3)
O21 Cu1 O101 C101 . . 149.5(3)
Cu2 Cu1 O101 C101 . . -170.7(3)
Cu4 Cu1 O101 C101 3_666 . 10.8(3)
Cu1 O101 C101 N101 . . 173.6(4)
O101 C101 N101 C102 . . -1.4(9)
O101 C101 N101 C103 . . -173.0(5)
O21 Cu2 O201 C201 . . 41.7(4)
O71 Cu2 O201 C201 3_666 . -136.8(4)
O31 Cu2 O201 C201 . . 140.6(4)
O61 Cu2 O201 C201 3_666 . -39.7(4)
Cu3 Cu2 O201 C201 . . -176.9(3)
Cu1 Cu2 O201 C201 . . 0.3(4)
Cu2 O201 C201 N201 . . 155.5(5)
O201 C201 N201 C203 . . -179.1(6)
O201 C201 N201 C202 . . -4.4(9)
O81 Cu3 O301 C301 3_666 . -141.2(4)
O41 Cu3 O301 C301 . . 135.3(4)
O31 Cu3 O301 C301 . . 37.1(4)
O71 Cu3 O301 C301 3_666 . -44.2(4)
Cu2 Cu3 O301 C301 . . -3.7(4)
Cu4 Cu3 O301 C301 . . 177.0(4)
Cu3 O301 C301 N301 . . -159.4(5)
O301 C301 N301 C303 . . 178.1(7)
O301 C301 N301 C302 . . 2.7(11)
O11 Cu4 O401 C401 3_666 . -134.2(4)
O51 Cu4 O401 C401 . . 144.1(4)
O41 Cu4 O401 C401 . . 44.5(4)
O81 Cu4 O401 C401 3_666 . -36.5(4)
Cu3 Cu4 O401 C401 . . 3.2(4)
Cu1 Cu4 O401 C401 3_666 . -174.6(4)
Cu4 O401 C401 N401 . . 158.2(5)
O401 C401 N401 C403 . . -176.3(6)
O401 C401 N401 C402 . . -1.5(9)
C93 N91 C92 C93 3_666 . 0.8(9)
N91 C92 C93 N91 . 3_666 -0.9(10)
O1L C1L N1L C2L . 3_567 -171(2)
O1L C1L N1L C2L . . 9(2)
